data_2218969
loop_
_publ_author_name
'He, Qing-Peng'
'Qin, Xiao-Qiang'
'Wang, Xiao'
'Shi, Qiu-Lan'
'Wang, Yong'

_publ_section_title
;
 3-[4-(Dimethylamino)phenyl]-1,5-diphenylpentane-1,5-dione
;
_journal_coeditor_code CV2435
_journal_issue 8
_journal_name_full 'Acta Crystallographica Section E'
_journal_page_first o1652
_journal_paper_doi 10.1107/S1600536808023866
_journal_volume 64
_journal_year 2008
_chemical_formula_moiety 'C25 H25 N O2'
_chemical_formula_sum 'C25 H25 N O2'
_chemical_formula_weight 371.46
_chemical_name_systematic
;
3-[4-(Dimethylamino)phenyl]-1,5-diphenylpentane-1,5-dione
;
_space_group_IT_number 2
_symmetry_cell_setting triclinic
_symmetry_space_group_name_Hall '-P 1'
_symmetry_space_group_name_H-M 'P -1'
_atom_sites_solution_hydrogens geom
_atom_sites_solution_primary direct
_atom_sites_solution_secondary difmap
_audit_creation_method SHELXL-97
_cell_angle_alpha 90.4430(10)
_cell_angle_beta 94.7820(10)
_cell_angle_gamma 99.862(2)
_cell_formula_units_Z 4
_cell_length_a 9.9260(10)
_cell_length_b 11.3749(14)
_cell_length_c 18.853(2)
_cell_measurement_reflns_used 1876
_cell_measurement_temperature 298(2)
_cell_measurement_theta_max 21.933
_cell_measurement_theta_min 2.271
_cell_volume 2089.4(4)
_computing_cell_refinement 'SAINT (Siemens, 1996)'
_computing_data_collection 'SMART (Siemens, 1996)'
_computing_data_reduction 'SAINT (Siemens, 1996)'
_computing_molecular_graphics 'SHELXTL (Sheldrick, 2008)'
_computing_publication_material 'SHELXTL (Sheldrick, 2008)'
_computing_structure_refinement 'SHELXS97 (Sheldrick, 2008)'
_computing_structure_solution 'SHELXS97 (Sheldrick, 2008)'
_diffrn_ambient_temperature 298(2)
_diffrn_measured_fraction_theta_full 0.983
_diffrn_measured_fraction_theta_max 0.983
_diffrn_measurement_device_type 'Bruker SMART CCD area-detector'
_diffrn_measurement_method 'phi and omega scans'
_diffrn_radiation_monochromator graphite
_diffrn_radiation_source 'fine-focus sealed tube'
_diffrn_radiation_type MoK\a
_diffrn_radiation_wavelength 0.71073
_diffrn_reflns_av_R_equivalents 0.0323
_diffrn_reflns_av_sigmaI/netI 0.0871
_diffrn_reflns_limit_h_max 11
_diffrn_reflns_limit_h_min -11
_diffrn_reflns_limit_k_max 11
_diffrn_reflns_limit_k_min -13
_diffrn_reflns_limit_l_max 22
_diffrn_reflns_limit_l_min -21
_diffrn_reflns_number 11011
_diffrn_reflns_theta_full 25.01
_diffrn_reflns_theta_max 25.01
_diffrn_reflns_theta_min 1.82
_exptl_absorpt_coefficient_mu 0.074
_exptl_absorpt_correction_T_max 0.9788
_exptl_absorpt_correction_T_min 0.9645
_exptl_absorpt_correction_type multi-scan
_exptl_absorpt_process_details '(SADABS; Sheldrick, 1996)'
_exptl_crystal_colour orange
_exptl_crystal_density_diffrn 1.181
_exptl_crystal_density_method 'not measured'
_exptl_crystal_description needle
_exptl_crystal_F_000 792
_exptl_crystal_size_max 0.49
_exptl_crystal_size_mid 0.40
_exptl_crystal_size_min 0.29
_refine_diff_density_max 0.166
_refine_diff_density_min -0.154
_refine_ls_extinction_method none
_refine_ls_goodness_of_fit_ref 0.994
_refine_ls_hydrogen_treatment constr
_refine_ls_matrix_type full
_refine_ls_number_parameters 505
_refine_ls_number_reflns 7259
_refine_ls_number_restraints 0
_refine_ls_restrained_S_all 0.994
_refine_ls_R_factor_all 0.1422
_refine_ls_R_factor_gt 0.0518
_refine_ls_shift/su_max 0.001
_refine_ls_shift/su_mean 0.000
_refine_ls_structure_factor_coef Fsqd
_refine_ls_weighting_details 'calc w=1/[\s^2^(Fo^2^)+(0.0484P)^2^] where P=(Fo^2^+2Fc^2^)/3'
_refine_ls_weighting_scheme calc
_refine_ls_wR_factor_gt 0.1020
_refine_ls_wR_factor_ref 0.1385
_reflns_number_gt 3113
_reflns_number_total 7259
_reflns_threshold_expression >2sigma(I)
_cod_data_source_file cv2435.cif
_cod_data_source_block I
_cod_original_cell_volume 2089.3(4)
_cod_database_code 2218969
_cod_database_fobs_code 2218969

loop_
_symmetry_equiv_pos_as_xyz
'x, y, z'
'-x, -y, -z'

loop_
_atom_site_type_symbol
_atom_site_label
_atom_site_fract_x
_atom_site_fract_y
_atom_site_fract_z
_atom_site_U_iso_or_equiv
_atom_site_adp_type
_atom_site_calc_flag
_atom_site_refinement_flags
_atom_site_occupancy
N N1 -0.2518(3) 0.1016(2) 0.07384(14) 0.0746(8) Uani d . 1
N N2 0.7107(3) 0.3289(3) 0.54492(15) 0.0770(8) Uani d . 1
O O1 0.3269(2) 0.29812(16) 0.24964(10) 0.0591(6) Uani d . 1
O O2 0.3520(2) 0.69008(17) 0.22151(11) 0.0672(6) Uani d . 1
O O3 0.9223(2) 0.7410(2) 0.31919(13) 0.0890(8) Uani d . 1
O O4 0.7803(2) 0.5520(2) 0.12546(11) 0.0851(8) Uani d . 1
C C1 0.1699(3) 0.4704(2) 0.20068(15) 0.0484(8) Uani d . 1
H H1 0.2518 0.4698 0.1751 0.058 Uiso calc R 1
C C2 0.0584(3) 0.3716(2) 0.16849(15) 0.0442(7) Uani d . 1
C C3 -0.0406(3) 0.3083(2) 0.20687(15) 0.0538(8) Uani d . 1
H H3 -0.0384 0.3247 0.2554 0.065 Uiso d R 1
C C4 -0.1433(3) 0.2212(2) 0.17590(15) 0.0548(8) Uani d . 1
H H4 -0.2084 0.1811 0.2039 0.066 Uiso d R 1
C C5 -0.1514(3) 0.1923(2) 0.10427(15) 0.0504(8) Uani d . 1
C C6 -0.0526(3) 0.2565(3) 0.06505(15) 0.0638(9) Uani d . 1
H H6 -0.0549 0.2408 0.0164 0.077 Uiso d R 1
C C7 0.0484(3) 0.3429(3) 0.09681(15) 0.0586(9) Uani d . 1
H H7 0.1129 0.3839 0.0688 0.070 Uiso d R 1
C C8 -0.2579(4) 0.0717(3) 0.00048(18) 0.1051(14) Uani d . 1
H H8A -0.2723 0.1397 -0.0271 0.158 Uiso calc R 1
H H8B -0.3322 0.0068 -0.0112 0.158 Uiso calc R 1
H H8C -0.1731 0.0483 -0.0100 0.158 Uiso calc R 1
C C9 -0.3612(3) 0.0485(3) 0.11383(19) 0.0898(12) Uani d . 1
H H9A -0.3261 0.0017 0.1509 0.135 Uiso calc R 1
H H9B -0.4293 -0.0020 0.0830 0.135 Uiso calc R 1
H H9C -0.4018 0.1099 0.1345 0.135 Uiso calc R 1
C C10 0.2091(3) 0.4528(2) 0.27920(14) 0.0517(8) Uani d . 1
H H10A 0.2778 0.5200 0.2969 0.062 Uiso calc R 1
H H10B 0.1288 0.4524 0.3053 0.062 Uiso calc R 1
C C11 0.2644(3) 0.3393(2) 0.29382(15) 0.0438(7) Uani d . 1
C C12 0.2454(3) 0.2790(3) 0.36266(14) 0.0455(7) Uani d . 1
C C13 0.2109(3) 0.3365(3) 0.42188(16) 0.0600(9) Uani d . 1
H H13 0.1970 0.4152 0.4188 0.072 Uiso calc R 1
C C14 0.1968(3) 0.2784(4) 0.48502(18) 0.0782(11) Uani d . 1
H H14 0.1761 0.3180 0.5250 0.094 Uiso calc R 1
C C15 0.2138(4) 0.1613(4) 0.48865(19) 0.0938(13) Uani d . 1
H H15 0.2028 0.1211 0.5311 0.113 Uiso calc R 1
C C16 0.2465(4) 0.1033(3) 0.4305(2) 0.0950(13) Uani d . 1
H H16 0.2574 0.0238 0.4334 0.114 Uiso calc R 1
C C17 0.2635(3) 0.1622(3) 0.36776(17) 0.0728(10) Uani d . 1
H H17 0.2873 0.1229 0.3285 0.087 Uiso calc R 1
C C18 0.1245(3) 0.5911(2) 0.18845(16) 0.0560(8) Uani d . 1
H H18A 0.0851 0.5922 0.1397 0.067 Uiso calc R 1
H H18B 0.0524 0.5976 0.2192 0.067 Uiso calc R 1
C C19 0.2346(3) 0.6992(2) 0.20144(15) 0.0475(8) Uani d . 1
C C20 0.1967(3) 0.8179(2) 0.18730(14) 0.0469(7) Uani d . 1
C C21 0.2981(3) 0.9170(3) 0.19303(14) 0.0594(9) Uani d . 1
H H21 0.3884 0.9077 0.2049 0.071 Uiso calc R 1
C C22 0.2693(4) 1.0295(3) 0.18159(17) 0.0695(10) Uani d . 1
H H22 0.3398 1.0952 0.1851 0.083 Uiso calc R 1
C C23 0.1376(5) 1.0446(3) 0.16508(18) 0.0801(11) Uani d . 1
H H23 0.1175 1.1209 0.1584 0.096 Uiso calc R 1
C C24 0.0341(4) 0.9469(3) 0.15827(19) 0.0836(11) Uani d . 1
H H24 -0.0560 0.9570 0.1464 0.100 Uiso calc R 1
C C25 0.0640(3) 0.8339(3) 0.16907(17) 0.0682(9) Uani d . 1
H H25 -0.0062 0.7680 0.1640 0.082 Uiso calc R 1
C C26 0.7350(3) 0.5403(3) 0.26971(15) 0.0563(8) Uani d . 1
H H26 0.8298 0.5466 0.2572 0.068 Uiso calc R 1
C C27 0.7282(3) 0.4872(2) 0.34239(16) 0.0505(8) Uani d . 1
C C28 0.8433(3) 0.4613(2) 0.38126(17) 0.0553(8) Uani d . 1
H H28 0.9278 0.4806 0.3624 0.066 Uiso calc R 1
C C29 0.8387(3) 0.4083(3) 0.44654(17) 0.0580(9) Uani d . 1
H H29 0.9193 0.3921 0.4701 0.070 Uiso calc R 1
C C30 0.7166(3) 0.3785(3) 0.47788(17) 0.0551(8) Uani d . 1
C C31 0.6001(3) 0.4050(3) 0.43978(17) 0.0716(10) Uani d . 1
H H31 0.5155 0.3865 0.4586 0.086 Uiso calc R 1
C C32 0.6080(3) 0.4582(3) 0.37451(17) 0.0678(10) Uani d . 1
H H32 0.5278 0.4753 0.3509 0.081 Uiso calc R 1
C C33 0.8266(4) 0.2791(3) 0.57485(19) 0.0954(12) Uani d . 1
H H33A 0.8411 0.2150 0.5446 0.143 Uiso calc R 1
H H33B 0.8089 0.2494 0.6213 0.143 Uiso calc R 1
H H33C 0.9071 0.3399 0.5786 0.143 Uiso calc R 1
C C34 0.5808(4) 0.2732(4) 0.5674(2) 0.1185(16) Uani d . 1
H H34A 0.5191 0.3297 0.5657 0.178 Uiso calc R 1
H H34B 0.5934 0.2463 0.6153 0.178 Uiso calc R 1
H H34C 0.5430 0.2062 0.5364 0.178 Uiso calc R 1
C C35 0.6987(3) 0.6660(3) 0.26728(16) 0.0640(9) Uani d . 1
H H35A 0.6814 0.6865 0.2179 0.077 Uiso calc R 1
H H35B 0.6145 0.6651 0.2900 0.077 Uiso calc R 1
C C36 0.8079(3) 0.7616(3) 0.30282(15) 0.0579(9) Uani d . 1
C C37 0.7755(4) 0.8824(3) 0.31653(14) 0.0547(8) Uani d . 1
C C38 0.8810(4) 0.9747(3) 0.33986(16) 0.0742(10) Uani d . 1
H H38 0.9710 0.9610 0.3442 0.089 Uiso calc R 1
C C39 0.8547(5) 1.0854(3) 0.35654(18) 0.0856(12) Uani d . 1
H H39 0.9265 1.1458 0.3724 0.103 Uiso calc R 1
C C40 0.7232(5) 1.1073(3) 0.34998(19) 0.0929(13) Uani d . 1
H H40 0.7055 1.1824 0.3619 0.111 Uiso calc R 1
C C41 0.6170(4) 1.0184(4) 0.32569(19) 0.0912(12) Uani d . 1
H H41 0.5274 1.0332 0.3206 0.109 Uiso calc R 1
C C42 0.6445(4) 0.9068(3) 0.30883(16) 0.0691(10) Uani d . 1
H H42 0.5726 0.8470 0.2919 0.083 Uiso calc R 1
C C43 0.6433(3) 0.4592(3) 0.21342(14) 0.0594(9) Uani d . 1
H H43A 0.6464 0.3768 0.2251 0.071 Uiso calc R 1
H H43B 0.5494 0.4715 0.2156 0.071 Uiso calc R 1
C C44 0.6818(3) 0.4790(3) 0.13862(16) 0.0596(9) Uani d . 1
C C45 0.5958(4) 0.4051(3) 0.07981(15) 0.0560(8) Uani d . 1
C C46 0.4716(4) 0.3347(3) 0.09015(16) 0.0652(9) Uani d . 1
H H46 0.4407 0.3293 0.1354 0.078 Uiso d R 1
C C47 0.3927(4) 0.2721(3) 0.0337(2) 0.0849(12) Uani d . 1
H H47 0.3092 0.2247 0.0411 0.102 Uiso d R 1
C C48 0.4374(5) 0.2799(3) -0.0329(2) 0.0950(14) Uani d . 1
H H48 0.3836 0.2386 -0.0709 0.114 Uiso d R 1
C C49 0.5601(5) 0.3476(4) -0.0439(2) 0.0997(14) Uani d . 1
H H49 0.5902 0.3514 -0.0893 0.120 Uiso d R 1
C C50 0.6408(4) 0.4110(3) 0.01199(19) 0.0811(11) Uani d . 1
H H50 0.7247 0.4572 0.0041 0.097 Uiso d R 1

loop_
_atom_site_aniso_label
_atom_site_aniso_U_11
_atom_site_aniso_U_22
_atom_site_aniso_U_33
_atom_site_aniso_U_12
_atom_site_aniso_U_13
_atom_site_aniso_U_23
N1 0.076(2) 0.073(2) 0.0634(19) -0.0123(17) -0.0067(16) -0.0099(15)
N2 0.069(2) 0.091(2) 0.068(2) 0.0095(18) -0.0050(17) 0.0116(17)
O1 0.0684(15) 0.0540(13) 0.0604(13) 0.0197(11) 0.0191(11) 0.0048(10)
O2 0.0488(14) 0.0509(13) 0.0990(17) 0.0065(11) -0.0074(13) 0.0100(11)
O3 0.0569(16) 0.0780(17) 0.124(2) 0.0050(13) -0.0276(15) 0.0143(14)
O4 0.0693(17) 0.0997(19) 0.0812(16) -0.0029(14) 0.0096(13) 0.0295(14)
C1 0.0450(19) 0.0388(18) 0.061(2) 0.0068(15) 0.0029(15) 0.0055(14)
C2 0.0478(19) 0.0331(17) 0.0509(19) 0.0072(14) -0.0012(15) 0.0051(14)
C3 0.061(2) 0.0469(19) 0.0516(18) 0.0044(17) 0.0039(17) -0.0019(15)
C4 0.052(2) 0.053(2) 0.056(2) -0.0037(16) 0.0100(16) 0.0003(16)
C5 0.051(2) 0.0440(19) 0.054(2) 0.0041(16) -0.0040(16) -0.0008(16)
C6 0.079(3) 0.061(2) 0.0468(19) 0.001(2) 0.0007(18) -0.0006(17)
C7 0.069(2) 0.051(2) 0.053(2) -0.0005(18) 0.0084(17) 0.0082(16)
C8 0.129(4) 0.096(3) 0.072(3) -0.021(3) -0.012(2) -0.021(2)
C9 0.070(3) 0.075(3) 0.113(3) -0.015(2) 0.000(2) -0.015(2)
C10 0.053(2) 0.0395(18) 0.062(2) 0.0083(15) 0.0004(16) -0.0042(15)
C11 0.0385(18) 0.0359(18) 0.0550(19) 0.0024(14) 0.0009(15) -0.0048(15)
C12 0.0433(19) 0.0454(19) 0.0472(19) 0.0081(15) -0.0004(15) 0.0015(15)
C13 0.060(2) 0.068(2) 0.054(2) 0.0176(18) 0.0000(17) -0.0043(18)
C14 0.082(3) 0.105(3) 0.050(2) 0.020(2) 0.0064(19) -0.004(2)
C15 0.118(4) 0.106(4) 0.053(2) 0.007(3) 0.007(2) 0.021(2)
C16 0.143(4) 0.067(3) 0.074(3) 0.018(2) 0.002(3) 0.021(2)
C17 0.105(3) 0.055(2) 0.062(2) 0.023(2) 0.007(2) 0.0072(18)
C18 0.046(2) 0.0402(18) 0.079(2) 0.0042(15) -0.0013(17) 0.0052(15)
C19 0.045(2) 0.0433(19) 0.0547(19) 0.0074(16) 0.0055(16) 0.0053(14)
C20 0.050(2) 0.0403(19) 0.0510(18) 0.0101(16) 0.0035(16) 0.0072(14)
C21 0.065(2) 0.045(2) 0.065(2) 0.0048(18) -0.0004(17) 0.0017(16)
C22 0.087(3) 0.043(2) 0.076(2) 0.007(2) 0.005(2) 0.0001(17)
C23 0.106(3) 0.047(2) 0.095(3) 0.028(2) 0.020(3) 0.0124(19)
C24 0.068(3) 0.068(3) 0.124(3) 0.033(2) 0.015(2) 0.022(2)
C25 0.063(2) 0.047(2) 0.096(3) 0.0117(18) 0.009(2) 0.0137(18)
C26 0.044(2) 0.060(2) 0.064(2) 0.0085(16) 0.0022(16) 0.0021(17)
C27 0.0353(19) 0.056(2) 0.059(2) 0.0082(15) 0.0001(16) -0.0059(16)
C28 0.038(2) 0.058(2) 0.070(2) 0.0100(16) 0.0025(17) -0.0009(17)
C29 0.043(2) 0.060(2) 0.070(2) 0.0120(17) -0.0063(18) -0.0004(18)
C30 0.049(2) 0.059(2) 0.055(2) 0.0056(17) -0.0039(18) -0.0038(16)
C31 0.044(2) 0.106(3) 0.062(2) 0.0048(19) 0.0057(18) 0.005(2)
C32 0.040(2) 0.100(3) 0.063(2) 0.0158(19) -0.0046(18) 0.004(2)
C33 0.089(3) 0.105(3) 0.089(3) 0.016(2) -0.009(2) 0.035(2)
C34 0.090(3) 0.163(4) 0.101(3) 0.006(3) 0.022(3) 0.051(3)
C35 0.053(2) 0.064(2) 0.071(2) 0.0066(18) -0.0096(17) 0.0012(17)
C36 0.049(2) 0.066(2) 0.0541(19) 0.0009(19) -0.0065(17) 0.0113(17)
C37 0.061(2) 0.054(2) 0.0440(18) -0.0014(19) -0.0017(17) 0.0060(15)
C38 0.074(3) 0.072(3) 0.067(2) -0.010(2) -0.0039(19) 0.0096(19)
C39 0.106(4) 0.064(3) 0.076(3) -0.011(3) -0.005(3) -0.001(2)
C40 0.122(4) 0.070(3) 0.083(3) 0.008(3) 0.005(3) -0.013(2)
C41 0.091(3) 0.080(3) 0.104(3) 0.022(3) 0.007(2) -0.018(2)
C42 0.067(3) 0.068(3) 0.069(2) 0.006(2) 0.000(2) -0.0034(18)
C43 0.059(2) 0.064(2) 0.055(2) 0.0085(17) 0.0050(17) 0.0033(16)
C44 0.058(2) 0.058(2) 0.066(2) 0.0190(18) 0.0085(19) 0.0140(18)
C45 0.074(2) 0.053(2) 0.049(2) 0.0256(18) 0.0162(18) 0.0104(16)
C46 0.086(3) 0.055(2) 0.054(2) 0.0110(19) 0.0068(19) 0.0005(17)
C47 0.114(3) 0.063(2) 0.072(3) 0.008(2) -0.007(2) -0.007(2)
C48 0.162(5) 0.066(3) 0.058(3) 0.031(3) -0.009(3) -0.005(2)
C49 0.162(5) 0.096(3) 0.052(3) 0.047(3) 0.020(3) 0.001(2)
C50 0.103(3) 0.082(3) 0.068(3) 0.033(2) 0.028(2) 0.019(2)

loop_
_atom_type_symbol
_atom_type_description
_atom_type_scat_dispersion_real
_atom_type_scat_dispersion_imag
_atom_type_scat_source
C C 0.0033 0.0016 'International Tables Vol C Tables 4.2.6.8 and 6.1.1.4'
H H 0.0000 0.0000 'International Tables Vol C Tables 4.2.6.8 and 6.1.1.4'
N N 0.0061 0.0033 'International Tables Vol C Tables 4.2.6.8 and 6.1.1.4'
O O 0.0106 0.0060 'International Tables Vol C Tables 4.2.6.8 and 6.1.1.4'

loop_
_geom_angle_atom_site_label_1
_geom_angle_atom_site_label_2
_geom_angle_atom_site_label_3
_geom_angle_site_symmetry_1
_geom_angle
C5 N1 C8 . 120.7(3)
C5 N1 C9 . 120.1(3)
C8 N1 C9 . 118.7(3)
C30 N2 C34 . 119.6(3)
C30 N2 C33 . 118.6(3)
C34 N2 C33 . 114.6(3)
C2 C1 C10 . 112.8(2)
C2 C1 C18 . 109.4(2)
C10 C1 C18 . 111.5(2)
C2 C1 H1 . 107.6
C10 C1 H1 . 107.6
C18 C1 H1 . 107.6
C3 C2 C7 . 115.7(3)
C3 C2 C1 . 123.5(3)
C7 C2 C1 . 120.8(3)
C2 C3 C4 . 122.3(3)
C2 C3 H3 . 118.8
C4 C3 H3 . 118.8
C5 C4 C3 . 121.5(3)
C5 C4 H4 . 119.3
C3 C4 H4 . 119.3
C4 C5 C6 . 116.5(3)
C4 C5 N1 . 121.3(3)
C6 C5 N1 . 122.2(3)
C7 C6 C5 . 121.1(3)
C7 C6 H6 . 119.5
C5 C6 H6 . 119.5
C6 C7 C2 . 122.9(3)
C6 C7 H7 . 118.6
C2 C7 H7 . 118.6
N1 C8 H8A . 109.5
N1 C8 H8B . 109.5
H8A C8 H8B . 109.5
N1 C8 H8C . 109.5
H8A C8 H8C . 109.5
H8B C8 H8C . 109.5
N1 C9 H9A . 109.5
N1 C9 H9B . 109.5
H9A C9 H9B . 109.5
N1 C9 H9C . 109.5
H9A C9 H9C . 109.5
H9B C9 H9C . 109.5
C11 C10 C1 . 113.8(2)
C11 C10 H10A . 108.8
C1 C10 H10A . 108.8
C11 C10 H10B . 108.8
C1 C10 H10B . 108.8
H10A C10 H10B . 107.7
O1 C11 C12 1 119.9(3)
O1 C11 C12 . 119.9(3)
O1 C11 C10 1 120.0(3)
O1 C11 C10 . 120.0(3)
C12 C11 C10 . 120.2(3)
C17 C12 C13 . 119.0(3)
C17 C12 C11 . 118.6(3)
C13 C12 C11 . 122.3(3)
C14 C13 C12 . 120.6(3)
C14 C13 H13 . 119.7
C12 C13 H13 . 119.7
C13 C14 C15 . 119.3(3)
C13 C14 H14 . 120.3
C15 C14 H14 . 120.3
C16 C15 C14 . 120.6(4)
C16 C15 H15 . 119.7
C14 C15 H15 . 119.7
C15 C16 C17 . 120.0(4)
C15 C16 H16 . 120.0
C17 C16 H16 . 120.0
C16 C17 C12 . 120.4(3)
C16 C17 H17 . 119.8
C12 C17 H17 . 119.8
C19 C18 C1 . 116.0(2)
C19 C18 H18A . 108.3
C1 C18 H18A . 108.3
C19 C18 H18B . 108.3
C1 C18 H18B . 108.3
H18A C18 H18B . 107.4
O2 C19 C20 . 120.8(3)
O2 C19 C18 . 121.3(3)
C20 C19 C18 . 117.9(3)
C21 C20 C25 . 118.2(3)
C21 C20 C19 . 118.8(3)
C25 C20 C19 . 123.1(3)
C22 C21 C20 . 121.6(3)
C22 C21 H21 . 119.2
C20 C21 H21 . 119.2
C23 C22 C21 . 119.9(3)
C23 C22 H22 . 120.1
C21 C22 H22 . 120.1
C22 C23 C24 . 119.9(3)
C22 C23 H23 . 120.1
C24 C23 H23 . 120.1
C23 C24 C25 . 120.0(3)
C23 C24 H24 . 120.0
C25 C24 H24 . 120.0
C20 C25 C24 . 120.6(3)
C20 C25 H25 . 119.7
C24 C25 H25 . 119.7
C27 C26 C43 . 111.4(2)
C27 C26 C35 . 112.9(2)
C43 C26 C35 . 109.9(2)
C27 C26 H26 . 107.5
C43 C26 H26 . 107.5
C35 C26 H26 . 107.5
C32 C27 C28 . 114.9(3)
C32 C27 C26 . 123.1(3)
C28 C27 C26 . 122.0(3)
C29 C28 C27 . 123.0(3)
C29 C28 H28 . 118.5
C27 C28 H28 . 118.5
C28 C29 C30 . 121.4(3)
C28 C29 H29 . 119.3
C30 C29 H29 . 119.3
C29 C30 C31 . 116.3(3)
C29 C30 N2 . 122.2(3)
C31 C30 N2 . 121.4(3)
C32 C31 C30 . 120.9(3)
C32 C31 H31 . 119.5
C30 C31 H31 . 119.5
C27 C32 C31 . 123.5(3)
C27 C32 H32 . 118.3
C31 C32 H32 . 118.3
N2 C33 H33A . 109.5
N2 C33 H33B . 109.5
H33A C33 H33B . 109.5
N2 C33 H33C . 109.5
H33A C33 H33C . 109.5
H33B C33 H33C . 109.5
N2 C34 H34A . 109.5
N2 C34 H34B . 109.5
H34A C34 H34B . 109.5
N2 C34 H34C . 109.5
H34A C34 H34C . 109.5
H34B C34 H34C . 109.5
C36 C35 C26 . 114.4(3)
C36 C35 H35A . 108.7
C26 C35 H35A . 108.7
C36 C35 H35B . 108.7
C26 C35 H35B . 108.7
H35A C35 H35B . 107.6
O3 C36 C37 . 120.1(3)
O3 C36 C35 . 120.3(3)
C37 C36 C35 . 119.6(3)
C42 C37 C38 . 117.8(3)
C42 C37 C36 . 122.9(3)
C38 C37 C36 . 119.3(3)
C39 C38 C37 . 121.1(4)
C39 C38 H38 . 119.4
C37 C38 H38 . 119.4
C40 C39 C38 . 120.2(4)
C40 C39 H39 . 119.9
C38 C39 H39 . 119.9
C39 C40 C41 . 119.9(4)
C39 C40 H40 . 120.0
C41 C40 H40 . 120.0
C40 C41 C42 . 119.5(4)
C40 C41 H41 . 120.3
C42 C41 H41 . 120.3
C37 C42 C41 . 121.4(3)
C37 C42 H42 . 119.3
C41 C42 H42 . 119.3
C44 C43 C26 . 114.6(2)
C44 C43 H43A . 108.6
C26 C43 H43A . 108.6
C44 C43 H43B . 108.6
C26 C43 H43B . 108.6
H43A C43 H43B . 107.6
O4 C44 C45 . 120.3(3)
O4 C44 C43 . 121.5(3)
C45 C44 C43 . 118.2(3)
C46 C45 C50 . 118.9(3)
C46 C45 C44 . 122.4(3)
C50 C45 C44 . 118.6(3)
C45 C46 C47 . 120.5(3)
C45 C46 H46 . 119.8
C47 C46 H46 . 119.8
C48 C47 C46 . 120.0(4)
C48 C47 H47 . 120.0
C46 C47 H47 . 120.0
C49 C48 C47 . 120.3(4)
C49 C48 H48 . 119.8
C47 C48 H48 . 119.8
CG1 C48 H48 . 179.5
C48 C49 C50 . 120.6(4)
C48 C49 H49 . 119.7
C50 C49 H49 . 119.7
C49 C50 C45 . 119.7(4)
C49 C50 H50 . 120.2
C45 C50 H50 . 120.2

loop_
_geom_bond_atom_site_label_1
_geom_bond_atom_site_label_2
_geom_bond_site_symmetry_2
_geom_bond_distance
N1 C5 . 1.389(3)
N1 C8 . 1.416(4)
N1 C9 . 1.425(4)
N2 C30 . 1.390(4)
N2 C34 . 1.435(4)
N2 C33 . 1.443(4)
O1 C11 . 1.216(3)
O2 C19 . 1.217(3)
O3 C36 . 1.214(3)
O4 C44 . 1.213(3)
C1 C2 . 1.519(3)
C1 C10 . 1.523(3)
C1 C18 . 1.529(4)
C1 H1 . 0.9800
C2 C3 . 1.376(3)
C2 C7 . 1.379(3)
C3 C4 . 1.381(3)
C3 H3 . 0.9301
C4 C5 . 1.380(4)
C4 H4 . 0.9300
C5 C6 . 1.388(4)
C6 C7 . 1.372(3)
C6 H6 . 0.9301
C7 H7 . 0.9300
C8 H8A . 0.9600
C8 H8B . 0.9600
C8 H8C . 0.9600
C9 H9A . 0.9600
C9 H9B . 0.9600
C9 H9C . 0.9600
C10 C11 . 1.506(4)
C10 H10A . 0.9700
C10 H10B . 0.9700
C11 O1 1 1.216(3)
C11 C12 . 1.484(4)
C12 C17 . 1.374(4)
C12 C13 . 1.386(4)
C13 C14 . 1.371(4)
C13 H13 . 0.9300
C14 C15 . 1.372(5)
C14 H14 . 0.9300
C15 C16 . 1.366(5)
C15 H15 . 0.9300
C16 C17 . 1.372(4)
C16 H16 . 0.9300
C17 H17 . 0.9300
C18 C19 . 1.503(3)
C18 H18A . 0.9700
C18 H18B . 0.9700
C19 C20 . 1.483(4)
C20 C21 . 1.374(3)
C20 C25 . 1.376(4)
C21 C22 . 1.373(4)
C21 H21 . 0.9300
C22 C23 . 1.359(4)
C22 H22 . 0.9300
C23 C24 . 1.376(4)
C23 H23 . 0.9300
C24 C25 . 1.381(4)
C24 H24 . 0.9300
C25 H25 . 0.9300
C26 C27 . 1.503(4)
C26 C43 . 1.530(3)
C26 C35 . 1.534(4)
C26 H26 . 0.9800
C27 C32 . 1.374(4)
C27 C28 . 1.382(4)
C28 C29 . 1.376(4)
C28 H28 . 0.9300
C29 C30 . 1.383(4)
C29 H29 . 0.9300
C30 C31 . 1.389(4)
C31 C32 . 1.378(4)
C31 H31 . 0.9300
C32 H32 . 0.9300
C33 H33A . 0.9600
C33 H33B . 0.9600
C33 H33C . 0.9600
C34 H34A . 0.9600
C34 H34B . 0.9600
C34 H34C . 0.9600
C35 C36 . 1.506(4)
C35 H35A . 0.9700
C35 H35B . 0.9700
C36 C37 . 1.489(4)
C37 C42 . 1.371(4)
C37 C38 . 1.390(4)
C38 C39 . 1.368(4)
C38 H38 . 0.9300
C39 C40 . 1.366(5)
C39 H39 . 0.9300
C40 C41 . 1.375(4)
C40 H40 . 0.9300
C41 C42 . 1.384(4)
C41 H41 . 0.9300
C42 H42 . 0.9300
C43 C44 . 1.500(4)
C43 H43A . 0.9700
C43 H43B . 0.9700
C44 C45 . 1.499(4)
C45 C46 . 1.380(4)
C45 C50 . 1.387(4)
C46 C47 . 1.382(4)
C46 H46 . 0.9299
C47 C48 . 1.364(5)
C47 H47 . 0.9300
C48 C49 . 1.357(5)
C48 H48 . 0.9299
C49 C50 . 1.386(5)
C49 H49 . 0.9298
C50 H50 . 0.9300

loop_
_geom_contact_atom_site_label_1
_geom_contact_atom_site_label_2
_geom_contact_distance
_geom_contact_site_symmetry_2
_geom_contact_publ_flag
Cg1 Cg1 3.773(4) 2_665 yes

loop_
_geom_hbond_atom_site_label_D
_geom_hbond_atom_site_label_H
_geom_hbond_atom_site_label_A
_geom_hbond_site_symmetry_A
_geom_hbond_distance_DH
_geom_hbond_distance_HA
_geom_hbond_distance_DA
_geom_hbond_angle_DHA
C46 H46 O1 1 0.93 2.51 3.436(4) 172.1
C23 H23 Cg2 1_565 0.93 2.67 3.535(4) 155.3
